data_7151072
loop_
_publ_author_name
'Yan, Chao-Guo'
'Cai, Xi-Mei'
'Wang, Qi-Fang'
'Wang, Ting-Yu'
'Zheng, Ming'

_publ_section_title
;
 Microwave-assisted four-component, one-pot condensation reaction: an
 efficient synthesis of annulated pyridines.
;
_journal_issue 6
_journal_name_full 'Organic &amp; biomolecular chemistry'
_journal_page_first 945
_journal_page_last 951
_journal_paper_doi 10.1039/b617256c
_journal_volume 5
_journal_year 2007
_chemical_formula_sum 'C52 H42 N2'
_chemical_formula_weight 694.88
_chemical_name_systematic
;
?
;
_space_group_IT_number 2
_symmetry_cell_setting triclinic
_symmetry_space_group_name_Hall '-P 1'
_symmetry_space_group_name_H-M 'P -1'
_atom_sites_solution_hydrogens geom
_atom_sites_solution_primary direct
_atom_sites_solution_secondary difmap
_audit_creation_method SHELXL-97
_cell_angle_alpha 91.122(2)
_cell_angle_beta 101.774(2)
_cell_angle_gamma 99.739(2)
_cell_formula_units_Z 2
_cell_length_a 10.7313(14)
_cell_length_b 10.8332(14)
_cell_length_c 17.189(2)
_cell_measurement_reflns_used 1964
_cell_measurement_temperature 273(2)
_cell_measurement_theta_max 22.966
_cell_measurement_theta_min 2.617
_cell_volume 1925.0(4)
_computing_cell_refinement SAINT
_computing_data_collection SMART
_computing_data_reduction SAINT
_computing_molecular_graphics SHELXTL
_computing_publication_material SHELXTL
_computing_structure_refinement 'SHELXL-97 (Sheldrick, 1997)'
_computing_structure_solution 'SHELXS-97 (Sheldrick, 1990)'
_diffrn_ambient_temperature 273(2)
_diffrn_measured_fraction_theta_full 0.982
_diffrn_measured_fraction_theta_max 0.982
_diffrn_measurement_device_type 'CCD area detector'
_diffrn_measurement_method \w
_diffrn_radiation_monochromator graphite
_diffrn_radiation_source 'fine-focus sealed tube'
_diffrn_radiation_type MoK\a
_diffrn_radiation_wavelength 0.71073
_diffrn_reflns_av_R_equivalents 0.0193
_diffrn_reflns_av_sigmaI/netI 0.0463
_diffrn_reflns_limit_h_max 12
_diffrn_reflns_limit_h_min -7
_diffrn_reflns_limit_k_max 12
_diffrn_reflns_limit_k_min -12
_diffrn_reflns_limit_l_max 20
_diffrn_reflns_limit_l_min -20
_diffrn_reflns_number 10008
_diffrn_reflns_theta_full 25.00
_diffrn_reflns_theta_max 25.00
_diffrn_reflns_theta_min 2.20
_exptl_absorpt_coefficient_mu 0.069
_exptl_absorpt_correction_T_max 0.9863
_exptl_absorpt_correction_T_min 0.9730
_exptl_absorpt_correction_type multi-scan
_exptl_absorpt_process_details sadabs
_exptl_crystal_density_diffrn 1.199
_exptl_crystal_density_method 'not measured'
_exptl_crystal_F_000 736
_exptl_crystal_size_max 0.40
_exptl_crystal_size_mid 0.20
_exptl_crystal_size_min 0.20
_refine_diff_density_max 0.621
_refine_diff_density_min -0.142
_refine_diff_density_rms 0.037
_refine_ls_extinction_coef 0.0029(11)
_refine_ls_extinction_expression Fc^*^=kFc[1+0.001xFc^2^\l^3^/sin(2\q)]^-1/4^
_refine_ls_extinction_method SHELXL
_refine_ls_goodness_of_fit_ref 1.001
_refine_ls_hydrogen_treatment mixed
_refine_ls_matrix_type full
_refine_ls_number_parameters 494
_refine_ls_number_reflns 6674
_refine_ls_number_restraints 0
_refine_ls_restrained_S_all 1.001
_refine_ls_R_factor_all 0.1110
_refine_ls_R_factor_gt 0.0619
_refine_ls_shift/su_max 0.001
_refine_ls_shift/su_mean 0.000
_refine_ls_structure_factor_coef Fsqd
_refine_ls_weighting_details 'calc w=1/[\s^2^(Fo^2^)+(0.0802P)^2^+0.3139P] where P=(Fo^2^+2Fc^2^)/3'
_refine_ls_weighting_scheme calc
_refine_ls_wR_factor_gt 0.1548
_refine_ls_wR_factor_ref 0.1796
_reflns_number_gt 3780
_reflns_number_total 6674
_reflns_threshold_expression >2sigma(I)
_cod_data_source_file b617256c.txt
_cod_data_source_block 10a
_cod_depositor_comments
;
The following automatic conversions were performed:
'_symmetry_cell_setting' value 'Triclinic' changed to 'triclinic'
according to '/home/saulius/struct/CIF-dictionaries/cif_core.dic'
dictionary named 'cif_core.dic' version 2.4.1 from 2010-06-29.

Automatic conversion script
Id: cif_fix_enum 1527 2010-12-29 10:47:43Z saulius 
;
_cod_original_sg_symbol_H-M P-1
_cod_database_code 7151072

loop_
_symmetry_equiv_pos_as_xyz
'x, y, z'
'-x, -y, -z'

loop_
_atom_site_label
_atom_site_type_symbol
_atom_site_fract_x
_atom_site_fract_y
_atom_site_fract_z
_atom_site_U_iso_or_equiv
_atom_site_adp_type
_atom_site_occupancy
_atom_site_symmetry_multiplicity
_atom_site_calc_flag
_atom_site_refinement_flags
_atom_site_disorder_assembly
_atom_site_disorder_group
C1 C 0.6392(2) 0.8212(3) 0.43823(16) 0.0586(7) Uani 1 1 d . . .
C2 C 0.6656(2) 0.9519(3) 0.43764(15) 0.0563(7) Uani 1 1 d . . .
C3 C 0.5816(2) 1.0116(2) 0.38397(15) 0.0539(7) Uani 1 1 d . . .
C4 C 0.4507(2) 0.8234(3) 0.33387(15) 0.0529(7) Uani 1 1 d . . .
C5 C 0.5281(2) 0.7572(3) 0.38638(16) 0.0592(7) Uani 1 1 d . . .
H5 H 0.5060 0.6705 0.3870 0.071 Uiso 1 1 calc R . .
C6 C 0.7234(3) 0.7497(3) 0.49261(16) 0.0588(7) Uani 1 1 d . . .
C7 C 0.6780(3) 0.6783(3) 0.54958(18) 0.0762(9) Uani 1 1 d . . .
H7 H 0.5930 0.6755 0.5548 0.091 Uiso 1 1 calc R . .
C8 C 0.7561(3) 0.6107(3) 0.59910(19) 0.0839(10) Uani 1 1 d . . .
H8 H 0.7228 0.5644 0.6376 0.101 Uiso 1 1 calc R . .
C9 C 0.8812(3) 0.6101(3) 0.59316(17) 0.0675(8) Uani 1 1 d . . .
C10 C 0.9260(3) 0.6798(3) 0.53596(19) 0.0807(10) Uani 1 1 d . . .
H10 H 1.0103 0.6805 0.5299 0.097 Uiso 1 1 calc R . .
C11 C 0.8490(3) 0.7494(3) 0.48673(19) 0.0780(9) Uani 1 1 d . . .
H11 H 0.8830 0.7969 0.4490 0.094 Uiso 1 1 calc R . .
C12 C 0.9665(3) 0.5334(3) 0.6463(2) 0.0965(11) Uani 1 1 d . . .
H12A H 0.9149 0.4564 0.6565 0.145 Uiso 1 1 calc R . .
H12B H 1.0054 0.5803 0.6958 0.145 Uiso 1 1 calc R . .
H12C H 1.0329 0.5151 0.6203 0.145 Uiso 1 1 calc R . .
C13 C 0.7808(3) 1.0320(3) 0.49204(19) 0.0798(9) Uani 1 1 d . . .
H13A H 0.8519 1.0499 0.4646 0.096 Uiso 1 1 calc R . .
H13B H 0.8090 0.9871 0.5389 0.096 Uiso 1 1 calc R . .
C14 C 0.7433(3) 1.1550(3) 0.51696(19) 0.0843(10) Uani 1 1 d . . .
H14A H 0.6808 1.1370 0.5506 0.101 Uiso 1 1 calc R . .
H14B H 0.8193 1.2091 0.5479 0.101 Uiso 1 1 calc R . .
C15 C 0.6868(3) 1.2219(3) 0.44701(18) 0.0659(8) Uani 1 1 d . . .
C16 C 0.7096(3) 1.3516(3) 0.4444(2) 0.0813(10) Uani 1 1 d . . .
H16 H 0.7627 1.4000 0.4877 0.098 Uiso 1 1 calc R . .
C17 C 0.6550(4) 1.4096(4) 0.3791(3) 0.0873(11) Uani 1 1 d . . .
C18 C 0.5764(3) 1.3400(3) 0.3153(2) 0.0825(9) Uani 1 1 d . . .
H18 H 0.5390 1.3794 0.2711 0.099 Uiso 1 1 calc R . .
C19 C 0.5523(3) 1.2109(3) 0.31642(18) 0.0706(8) Uani 1 1 d . . .
H19 H 0.4989 1.1639 0.2726 0.085 Uiso 1 1 calc R . .
C20 C 0.6066(3) 1.1499(3) 0.38194(17) 0.0583(7) Uani 1 1 d . . .
C21 C 0.3332(2) 0.7590(3) 0.27715(15) 0.0549(7) Uani 1 1 d . . .
C22 C 0.2312(3) 0.8206(3) 0.25165(17) 0.0674(8) Uani 1 1 d . . .
H22 H 0.2357 0.9027 0.2704 0.081 Uiso 1 1 calc R . .
C23 C 0.1218(3) 0.7605(4) 0.1981(2) 0.0836(10) Uani 1 1 d . . .
H23 H 0.0532 0.8025 0.1813 0.100 Uiso 1 1 calc R . .
C24 C 0.1144(3) 0.6399(4) 0.1700(2) 0.0855(10) Uani 1 1 d . . .
H24 H 0.0409 0.6002 0.1341 0.103 Uiso 1 1 calc R . .
C25 C 0.2141(3) 0.5783(3) 0.19457(18) 0.0760(9) Uani 1 1 d . . .
H25 H 0.2085 0.4964 0.1751 0.091 Uiso 1 1 calc R . .
C26 C 0.3245(3) 0.6359(3) 0.24846(17) 0.0651(8) Uani 1 1 d . . .
H26 H 0.3921 0.5927 0.2653 0.078 Uiso 1 1 calc R . .
C27 C 0.2920(2) 0.6251(2) -0.01703(15) 0.0495(6) Uani 1 1 d . . .
C28 C 0.4037(2) 0.6837(2) 0.03522(14) 0.0454(6) Uani 1 1 d . . .
C29 C 0.4694(2) 0.6094(2) 0.08941(14) 0.0444(6) Uani 1 1 d . . .
C30 C 0.3251(2) 0.4292(2) 0.04090(15) 0.0469(6) Uani 1 1 d . . .
C31 C 0.2528(2) 0.4971(2) -0.01260(15) 0.0518(6) Uani 1 1 d . . .
H31 H 0.1770 0.4563 -0.0460 0.062 Uiso 1 1 calc R . .
C32 C 0.2138(2) 0.6931(2) -0.07822(15) 0.0489(6) Uani 1 1 d . . .
C33 C 0.0897(3) 0.7054(3) -0.07435(17) 0.0627(8) Uani 1 1 d . . .
H33 H 0.0548 0.6725 -0.0323 0.075 Uiso 1 1 calc R . .
C34 C 0.0158(3) 0.7658(3) -0.13167(19) 0.0687(8) Uani 1 1 d . . .
H34 H -0.0673 0.7739 -0.1270 0.082 Uiso 1 1 calc R . .
C35 C 0.0629(3) 0.8141(2) -0.19557(17) 0.0612(8) Uani 1 1 d . . .
C36 C 0.1860(3) 0.7997(3) -0.20029(17) 0.0664(8) Uani 1 1 d . . .
H36 H 0.2192 0.8294 -0.2437 0.080 Uiso 1 1 calc R . .
C37 C 0.2619(3) 0.7420(2) -0.14193(17) 0.0620(7) Uani 1 1 d . . .
H37 H 0.3460 0.7361 -0.1458 0.074 Uiso 1 1 calc R . .
C38 C -0.0185(3) 0.8798(3) -0.2583(2) 0.0903(11) Uani 1 1 d . . .
H38A H -0.1057 0.8343 -0.2706 0.136 Uiso 1 1 calc R . .
H38B H 0.0165 0.8833 -0.3055 0.136 Uiso 1 1 calc R . .
H38C H -0.0180 0.9634 -0.2386 0.136 Uiso 1 1 calc R . .
C39 C 0.4567(2) 0.8229(2) 0.03793(15) 0.0539(7) Uani 1 1 d . . .
H39A H 0.3877 0.8669 0.0146 0.065 Uiso 1 1 calc R . .
H39B H 0.5229 0.8372 0.0066 0.065 Uiso 1 1 calc R . .
C40 C 0.5137(3) 0.8749(2) 0.12252(16) 0.0593(7) Uani 1 1 d . . .
H40A H 0.5568 0.9609 0.1217 0.071 Uiso 1 1 calc R . .
H40B H 0.4446 0.8748 0.1512 0.071 Uiso 1 1 calc R . .
C41 C 0.6090(2) 0.7987(2) 0.16529(16) 0.0530(7) Uani 1 1 d . . .
C42 C 0.7181(3) 0.8529(3) 0.22106(17) 0.0667(8) Uani 1 1 d . . .
H42 H 0.7332 0.9389 0.2331 0.080 Uiso 1 1 calc R . .
C43 C 0.8045(3) 0.7815(3) 0.25905(18) 0.0746(9) Uani 1 1 d . . .
H43 H 0.8773 0.8195 0.2963 0.089 Uiso 1 1 calc R . .
C44 C 0.7831(3) 0.6534(3) 0.24179(17) 0.0710(8) Uani 1 1 d . . .
H44 H 0.8414 0.6051 0.2673 0.085 Uiso 1 1 calc R . .
C45 C 0.6752(2) 0.5978(3) 0.18687(16) 0.0574(7) Uani 1 1 d . . .
H45 H 0.6610 0.5117 0.1755 0.069 Uiso 1 1 calc R . .
C46 C 0.5867(2) 0.6686(2) 0.14796(14) 0.0485(6) Uani 1 1 d . . .
C47 C 0.2850(2) 0.2908(2) 0.04487(16) 0.0498(6) Uani 1 1 d . . .
C48 C 0.2054(3) 0.2172(2) -0.01932(17) 0.0608(7) Uani 1 1 d . . .
H48 H 0.1759 0.2543 -0.0663 0.073 Uiso 1 1 calc R . .
C49 C 0.1694(3) 0.0891(3) -0.0141(2) 0.0682(8) Uani 1 1 d . . .
H49 H 0.1160 0.0411 -0.0575 0.082 Uiso 1 1 calc R . .
C50 C 0.2121(3) 0.0324(3) 0.0546(2) 0.0694(8) Uani 1 1 d . . .
H50 H 0.1872 -0.0536 0.0579 0.083 Uiso 1 1 calc R . .
C51 C 0.2918(3) 0.1035(3) 0.11836(19) 0.0688(8) Uani 1 1 d . . .
H51 H 0.3215 0.0655 0.1649 0.083 Uiso 1 1 calc R . .
C52 C 0.3280(2) 0.2314(2) 0.11363(17) 0.0578(7) Uani 1 1 d . . .
H52 H 0.3820 0.2785 0.1572 0.069 Uiso 1 1 calc R . .
N1 N 0.47657(19) 0.9491(2) 0.33272(12) 0.0545(6) Uani 1 1 d . . .
N2 N 0.43249(18) 0.48461(18) 0.09186(12) 0.0471(5) Uani 1 1 d . . .
H17 H 0.679(3) 1.505(3) 0.3769(18) 0.099(10) Uiso 1 1 d . . .

loop_
_atom_site_aniso_label
_atom_site_aniso_U_11
_atom_site_aniso_U_22
_atom_site_aniso_U_33
_atom_site_aniso_U_23
_atom_site_aniso_U_13
_atom_site_aniso_U_12
C1 0.0483(16) 0.071(2) 0.0569(17) 0.0072(14) 0.0098(13) 0.0119(14)
C2 0.0510(16) 0.0623(19) 0.0512(16) 0.0000(13) 0.0062(13) 0.0040(13)
C3 0.0508(16) 0.0573(17) 0.0537(16) 0.0044(13) 0.0126(13) 0.0076(13)
C4 0.0470(15) 0.0581(18) 0.0538(16) 0.0082(13) 0.0131(13) 0.0066(13)
C5 0.0554(17) 0.0576(17) 0.0629(18) 0.0075(14) 0.0102(14) 0.0077(14)
C6 0.0533(17) 0.0645(18) 0.0546(17) 0.0061(14) 0.0040(13) 0.0084(14)
C7 0.0636(19) 0.098(2) 0.074(2) 0.0239(19) 0.0169(16) 0.0266(18)
C8 0.085(2) 0.101(3) 0.073(2) 0.0308(19) 0.0215(18) 0.031(2)
C9 0.069(2) 0.072(2) 0.0576(18) 0.0046(15) -0.0020(15) 0.0209(16)
C10 0.0539(19) 0.107(3) 0.084(2) 0.015(2) 0.0103(17) 0.0260(18)
C11 0.0571(19) 0.101(3) 0.079(2) 0.0309(19) 0.0163(16) 0.0186(17)
C12 0.096(3) 0.109(3) 0.082(2) 0.016(2) -0.0064(19) 0.041(2)
C13 0.069(2) 0.087(2) 0.076(2) 0.0015(18) 0.0014(16) 0.0109(18)
C14 0.084(2) 0.089(3) 0.073(2) -0.0136(19) 0.0098(18) 0.0068(19)
C15 0.0603(18) 0.071(2) 0.0654(19) -0.0040(16) 0.0129(15) 0.0091(15)
C16 0.074(2) 0.066(2) 0.098(3) -0.020(2) 0.0174(19) 0.0012(17)
C17 0.089(3) 0.058(2) 0.117(3) 0.008(2) 0.027(2) 0.009(2)
C18 0.094(2) 0.062(2) 0.088(2) 0.0114(18) 0.018(2) 0.0032(18)
C19 0.076(2) 0.063(2) 0.070(2) 0.0056(16) 0.0140(16) 0.0068(16)
C20 0.0538(16) 0.0593(18) 0.0621(18) 0.0026(14) 0.0163(14) 0.0061(14)
C21 0.0459(15) 0.0622(18) 0.0545(16) 0.0092(14) 0.0092(12) 0.0045(13)
C22 0.0541(18) 0.070(2) 0.075(2) 0.0066(16) 0.0059(15) 0.0097(15)
C23 0.0525(19) 0.101(3) 0.090(2) 0.008(2) -0.0007(17) 0.0132(18)
C24 0.059(2) 0.108(3) 0.076(2) -0.003(2) -0.0040(17) -0.003(2)
C25 0.068(2) 0.076(2) 0.077(2) -0.0109(17) 0.0147(17) -0.0047(18)
C26 0.0582(18) 0.070(2) 0.0678(19) 0.0053(16) 0.0176(15) 0.0082(15)
C27 0.0420(14) 0.0510(16) 0.0583(16) 0.0076(12) 0.0117(12) 0.0145(12)
C28 0.0418(14) 0.0403(14) 0.0573(15) 0.0064(12) 0.0141(12) 0.0108(11)
C29 0.0384(13) 0.0422(15) 0.0553(15) 0.0033(12) 0.0131(11) 0.0104(11)
C30 0.0410(14) 0.0451(15) 0.0562(16) 0.0052(12) 0.0114(12) 0.0102(12)
C31 0.0428(14) 0.0510(16) 0.0595(16) 0.0026(13) 0.0060(12) 0.0082(12)
C32 0.0429(14) 0.0419(14) 0.0608(16) 0.0043(12) 0.0047(12) 0.0114(11)
C33 0.0499(16) 0.0689(19) 0.0736(19) 0.0123(15) 0.0148(14) 0.0193(14)
C34 0.0465(16) 0.074(2) 0.087(2) 0.0102(17) 0.0042(15) 0.0250(15)
C35 0.0623(19) 0.0479(17) 0.0686(19) 0.0004(14) -0.0040(15) 0.0180(14)
C36 0.080(2) 0.0580(18) 0.0659(19) 0.0138(14) 0.0164(16) 0.0238(16)
C37 0.0561(17) 0.0583(17) 0.077(2) 0.0159(15) 0.0171(15) 0.0196(14)
C38 0.094(2) 0.075(2) 0.091(2) 0.0142(19) -0.0166(19) 0.0289(19)
C39 0.0488(15) 0.0481(16) 0.0662(18) 0.0110(13) 0.0109(13) 0.0130(12)
C40 0.0612(17) 0.0449(16) 0.0716(19) 0.0033(13) 0.0141(14) 0.0090(13)
C41 0.0515(16) 0.0482(16) 0.0602(17) 0.0084(13) 0.0138(13) 0.0086(13)
C42 0.069(2) 0.0572(18) 0.0657(19) -0.0012(15) 0.0062(16) -0.0013(15)
C43 0.064(2) 0.079(2) 0.066(2) 0.0095(17) -0.0082(15) -0.0039(17)
C44 0.0614(19) 0.076(2) 0.068(2) 0.0204(16) -0.0026(15) 0.0089(16)
C45 0.0545(17) 0.0506(16) 0.0664(18) 0.0139(13) 0.0075(14) 0.0117(13)
C46 0.0448(14) 0.0505(16) 0.0522(15) 0.0120(12) 0.0134(12) 0.0092(12)
C47 0.0420(14) 0.0448(15) 0.0662(17) 0.0081(13) 0.0156(13) 0.0121(12)
C48 0.0552(17) 0.0527(18) 0.073(2) 0.0022(15) 0.0139(14) 0.0061(14)
C49 0.0604(18) 0.0527(18) 0.087(2) -0.0063(16) 0.0139(16) 0.0011(14)
C50 0.0622(19) 0.0429(17) 0.105(3) 0.0098(17) 0.0200(18) 0.0097(14)
C51 0.0630(19) 0.0553(19) 0.091(2) 0.0196(17) 0.0145(17) 0.0182(15)
C52 0.0481(16) 0.0485(16) 0.0762(19) 0.0077(14) 0.0082(14) 0.0123(13)
N1 0.0472(13) 0.0588(15) 0.0564(14) 0.0083(11) 0.0103(11) 0.0061(11)
N2 0.0429(12) 0.0433(12) 0.0566(13) 0.0070(10) 0.0113(10) 0.0099(10)

loop_
_atom_type_symbol
_atom_type_description
_atom_type_scat_dispersion_real
_atom_type_scat_dispersion_imag
_atom_type_scat_source
C C 0.0033 0.0016 'International Tables Vol C Tables 4.2.6.8 and 6.1.1.4'
H H 0.0000 0.0000 'International Tables Vol C Tables 4.2.6.8 and 6.1.1.4'
N N 0.0061 0.0033 'International Tables Vol C Tables 4.2.6.8 and 6.1.1.4'

loop_
_geom_angle_atom_site_label_1
_geom_angle_atom_site_label_2
_geom_angle_atom_site_label_3
_geom_angle
_geom_angle_site_symmetry_1
_geom_angle_site_symmetry_3
_geom_angle_publ_flag
C5 C1 C2 118.0(2) . . ?
C5 C1 C6 119.7(3) . . ?
C2 C1 C6 122.3(2) . . ?
C3 C2 C1 118.4(2) . . ?
C3 C2 C13 118.5(3) . . ?
C1 C2 C13 123.1(3) . . ?
N1 C3 C2 123.2(2) . . ?
N1 C3 C20 116.9(2) . . ?
C2 C3 C20 119.8(2) . . ?
N1 C4 C5 122.1(2) . . ?
N1 C4 C21 116.2(2) . . ?
C5 C4 C21 121.7(2) . . ?
C4 C5 C1 120.0(3) . . ?
C4 C5 H5 120.0 . . ?
C1 C5 H5 120.0 . . ?
C11 C6 C7 117.0(3) . . ?
C11 C6 C1 121.4(2) . . ?
C7 C6 C1 121.6(3) . . ?
C6 C7 C8 121.2(3) . . ?
C6 C7 H7 119.4 . . ?
C8 C7 H7 119.4 . . ?
C9 C8 C7 121.8(3) . . ?
C9 C8 H8 119.1 . . ?
C7 C8 H8 119.1 . . ?
C10 C9 C8 117.0(3) . . ?
C10 C9 C12 121.1(3) . . ?
C8 C9 C12 121.9(3) . . ?
C9 C10 C11 121.6(3) . . ?
C9 C10 H10 119.2 . . ?
C11 C10 H10 119.2 . . ?
C6 C11 C10 121.3(3) . . ?
C6 C11 H11 119.4 . . ?
C10 C11 H11 119.4 . . ?
C9 C12 H12A 109.5 . . ?
C9 C12 H12B 109.5 . . ?
H12A C12 H12B 109.5 . . ?
C9 C12 H12C 109.5 . . ?
H12A C12 H12C 109.5 . . ?
H12B C12 H12C 109.5 . . ?
C2 C13 C14 109.5(3) . . ?
C2 C13 H13A 109.8 . . ?
C14 C13 H13A 109.8 . . ?
C2 C13 H13B 109.8 . . ?
C14 C13 H13B 109.8 . . ?
H13A C13 H13B 108.2 . . ?
C15 C14 C13 112.1(3) . . ?
C15 C14 H14A 109.2 . . ?
C13 C14 H14A 109.2 . . ?
C15 C14 H14B 109.2 . . ?
C13 C14 H14B 109.2 . . ?
H14A C14 H14B 107.9 . . ?
C20 C15 C16 119.1(3) . . ?
C20 C15 C14 117.9(3) . . ?
C16 C15 C14 123.0(3) . . ?
C17 C16 C15 121.2(3) . . ?
C17 C16 H16 119.4 . . ?
C15 C16 H16 119.4 . . ?
C16 C17 C18 120.2(3) . . ?
C16 C17 H17 119.5(18) . . ?
C18 C17 H17 120.1(18) . . ?
C17 C18 C19 119.8(3) . . ?
C17 C18 H18 120.1 . . ?
C19 C18 H18 120.1 . . ?
C18 C19 C20 121.1(3) . . ?
C18 C19 H19 119.4 . . ?
C20 C19 H19 119.4 . . ?
C19 C20 C15 118.7(3) . . ?
C19 C20 C3 121.7(3) . . ?
C15 C20 C3 119.6(3) . . ?
C22 C21 C26 119.0(3) . . ?
C22 C21 C4 120.3(3) . . ?
C26 C21 C4 120.7(3) . . ?
C23 C22 C21 120.2(3) . . ?
C23 C22 H22 119.9 . . ?
C21 C22 H22 119.9 . . ?
C24 C23 C22 120.4(3) . . ?
C24 C23 H23 119.8 . . ?
C22 C23 H23 119.8 . . ?
C25 C24 C23 120.1(3) . . ?
C25 C24 H24 120.0 . . ?
C23 C24 H24 120.0 . . ?
C24 C25 C26 120.8(3) . . ?
C24 C25 H25 119.6 . . ?
C26 C25 H25 119.6 . . ?
C21 C26 C25 119.6(3) . . ?
C21 C26 H26 120.2 . . ?
C25 C26 H26 120.2 . . ?
C28 C27 C31 118.1(2) . . ?
C28 C27 C32 123.1(2) . . ?
C31 C27 C32 118.8(2) . . ?
C27 C28 C29 117.7(2) . . ?
C27 C28 C39 123.8(2) . . ?
C29 C28 C39 118.5(2) . . ?
N2 C29 C28 123.8(2) . . ?
N2 C29 C46 116.7(2) . . ?
C28 C29 C46 119.5(2) . . ?
N2 C30 C31 121.6(2) . . ?
N2 C30 C47 117.2(2) . . ?
C31 C30 C47 121.2(2) . . ?
C30 C31 C27 120.9(2) . . ?
C30 C31 H31 119.6 . . ?
C27 C31 H31 119.6 . . ?
C33 C32 C37 117.7(2) . . ?
C33 C32 C27 121.0(2) . . ?
C37 C32 C27 121.2(2) . . ?
C32 C33 C34 121.3(3) . . ?
C32 C33 H33 119.3 . . ?
C34 C33 H33 119.3 . . ?
C35 C34 C33 121.2(3) . . ?
C35 C34 H34 119.4 . . ?
C33 C34 H34 119.4 . . ?
C34 C35 C36 117.5(3) . . ?
C34 C35 C38 121.0(3) . . ?
C36 C35 C38 121.5(3) . . ?
C35 C36 C37 121.6(3) . . ?
C35 C36 H36 119.2 . . ?
C37 C36 H36 119.2 . . ?
C36 C37 C32 120.6(3) . . ?
C36 C37 H37 119.7 . . ?
C32 C37 H37 119.7 . . ?
C35 C38 H38A 109.5 . . ?
C35 C38 H38B 109.5 . . ?
H38A C38 H38B 109.5 . . ?
C35 C38 H38C 109.5 . . ?
H38A C38 H38C 109.5 . . ?
H38B C38 H38C 109.5 . . ?
C28 C39 C40 111.4(2) . . ?
C28 C39 H39A 109.4 . . ?
C40 C39 H39A 109.4 . . ?
C28 C39 H39B 109.4 . . ?
C40 C39 H39B 109.4 . . ?
H39A C39 H39B 108.0 . . ?
C41 C40 C39 111.6(2) . . ?
C41 C40 H40A 109.3 . . ?
C39 C40 H40A 109.3 . . ?
C41 C40 H40B 109.3 . . ?
C39 C40 H40B 109.3 . . ?
H40A C40 H40B 108.0 . . ?
C42 C41 C46 118.9(2) . . ?
C42 C41 C40 122.1(2) . . ?
C46 C41 C40 118.9(2) . . ?
C43 C42 C41 121.2(3) . . ?
C43 C42 H42 119.4 . . ?
C41 C42 H42 119.4 . . ?
C42 C43 C44 120.0(3) . . ?
C42 C43 H43 120.0 . . ?
C44 C43 H43 120.0 . . ?
C45 C44 C43 119.7(3) . . ?
C45 C44 H44 120.1 . . ?
C43 C44 H44 120.1 . . ?
C44 C45 C46 121.0(3) . . ?
C44 C45 H45 119.5 . . ?
C46 C45 H45 119.5 . . ?
C45 C46 C41 119.2(2) . . ?
C45 C46 C29 121.4(2) . . ?
C41 C46 C29 119.4(2) . . ?
C52 C47 C48 117.8(2) . . ?
C52 C47 C30 120.3(2) . . ?
C48 C47 C30 121.8(2) . . ?
C49 C48 C47 120.7(3) . . ?
C49 C48 H48 119.6 . . ?
C47 C48 H48 119.6 . . ?
C50 C49 C48 120.6(3) . . ?
C50 C49 H49 119.7 . . ?
C48 C49 H49 119.7 . . ?
C49 C50 C51 119.5(3) . . ?
C49 C50 H50 120.3 . . ?
C51 C50 H50 120.3 . . ?
C50 C51 C52 120.3(3) . . ?
C50 C51 H51 119.8 . . ?
C52 C51 H51 119.8 . . ?
C47 C52 C51 121.1(3) . . ?
C47 C52 H52 119.4 . . ?
C51 C52 H52 119.4 . . ?
C4 N1 C3 118.2(2) . . ?
C30 N2 C29 117.9(2) . . ?

loop_
_geom_bond_atom_site_label_1
_geom_bond_atom_site_label_2
_geom_bond_distance
_geom_bond_site_symmetry_2
_geom_bond_publ_flag
C1 C5 1.399(3) . ?
C1 C2 1.397(4) . ?
C1 C6 1.487(4) . ?
C2 C3 1.401(3) . ?
C2 C13 1.513(4) . ?
C3 N1 1.348(3) . ?
C3 C20 1.479(4) . ?
C4 N1 1.344(3) . ?
C4 C5 1.393(3) . ?
C4 C21 1.484(3) . ?
C5 H5 0.9300 . ?
C6 C11 1.373(4) . ?
C6 C7 1.375(4) . ?
C7 C8 1.380(4) . ?
C7 H7 0.9300 . ?
C8 C9 1.368(4) . ?
C8 H8 0.9300 . ?
C9 C10 1.367(4) . ?
C9 C12 1.519(4) . ?
C10 C11 1.385(4) . ?
C10 H10 0.9300 . ?
C11 H11 0.9300 . ?
C12 H12A 0.9600 . ?
C12 H12B 0.9600 . ?
C12 H12C 0.9600 . ?
C13 C14 1.533(4) . ?
C13 H13A 0.9700 . ?
C13 H13B 0.9700 . ?
C14 C15 1.491(4) . ?
C14 H14A 0.9700 . ?
C14 H14B 0.9700 . ?
C15 C20 1.395(4) . ?
C15 C16 1.388(4) . ?
C16 C17 1.371(5) . ?
C16 H16 0.9300 . ?
C17 C18 1.364(5) . ?
C17 H17 1.03(3) . ?
C18 C19 1.379(4) . ?
C18 H18 0.9300 . ?
C19 C20 1.392(4) . ?
C19 H19 0.9300 . ?
C21 C22 1.378(4) . ?
C21 C26 1.394(4) . ?
C22 C23 1.387(4) . ?
C22 H22 0.9300 . ?
C23 C24 1.367(4) . ?
C23 H23 0.9300 . ?
C24 C25 1.355(4) . ?
C24 H24 0.9300 . ?
C25 C26 1.390(4) . ?
C25 H25 0.9300 . ?
C26 H26 0.9300 . ?
C27 C28 1.388(3) . ?
C27 C31 1.389(3) . ?
C27 C32 1.494(3) . ?
C28 C29 1.403(3) . ?
C28 C39 1.515(3) . ?
C29 N2 1.347(3) . ?
C29 C46 1.481(3) . ?
C30 N2 1.337(3) . ?
C30 C31 1.384(3) . ?
C30 C47 1.495(3) . ?
C31 H31 0.9300 . ?
C32 C33 1.376(3) . ?
C32 C37 1.381(4) . ?
C33 C34 1.382(4) . ?
C33 H33 0.9300 . ?
C34 C35 1.377(4) . ?
C34 H34 0.9300 . ?
C35 C36 1.374(4) . ?
C35 C38 1.513(4) . ?
C36 C37 1.388(4) . ?
C36 H36 0.9300 . ?
C37 H37 0.9300 . ?
C38 H38A 0.9600 . ?
C38 H38B 0.9600 . ?
C38 H38C 0.9600 . ?
C39 C40 1.514(3) . ?
C39 H39A 0.9700 . ?
C39 H39B 0.9700 . ?
C40 C41 1.507(3) . ?
C40 H40A 0.9700 . ?
C40 H40B 0.9700 . ?
C41 C42 1.386(4) . ?
C41 C46 1.404(3) . ?
C42 C43 1.379(4) . ?
C42 H42 0.9300 . ?
C43 C44 1.384(4) . ?
C43 H43 0.9300 . ?
C44 C45 1.374(4) . ?
C44 H44 0.9300 . ?
C45 C46 1.394(3) . ?
C45 H45 0.9300 . ?
C47 C52 1.390(3) . ?
C47 C48 1.391(3) . ?
C48 C49 1.386(3) . ?
C48 H48 0.9300 . ?
C49 C50 1.372(4) . ?
C49 H49 0.9300 . ?
C50 C51 1.374(4) . ?
C50 H50 0.9300 . ?
C51 C52 1.383(3) . ?
C51 H51 0.9300 . ?
C52 H52 0.9300 . ?

loop_
_cod_related_entry_id
_cod_related_entry_database
_cod_related_entry_code
1 ChemSpider 21141021
